data_4079807
loop_
_publ_author_name
'Raja, Muthukrishna'
'Iyer, Ratnasabapathy G.'
'Gwengo, Chengeto'
'Reger, Daniel L.'
'Pellechia, Perry J.'
'Smith, Mark D.'
'Pascui, Andrea E.'

_publ_section_title
;
 Design, Synthesis, and Structural Characterization of a New Class of
 Ferrocene-Containing Heterometallic Triple-Stranded Helicates
;
_journal_issue 1
_journal_name_full Organometallics
_journal_page_first 95
_journal_paper_doi 10.1021/om300843r
_journal_volume 32
_journal_year 2013
_chemical_formula_moiety 'C93 H69 Fe6 In2 N3 O12, 2(C F3 O3 S), 2(C9 H17 N2), 0.5(C2 H2 Cl6)'
_chemical_formula_sum 'C114 H104 Cl3 F6 Fe6 In2 N7 O18 S2'
_chemical_formula_weight 2709.25
_chemical_name_systematic
;
 ? 
;
_space_group_crystal_system monoclinic
_space_group_IT_number 15
_space_group_name_Hall '-C 2yc'
_space_group_name_H-M_alt 'C 1 2/c 1'
_symmetry_space_group_name_Hall '-C 2yc'
_symmetry_space_group_name_H-M 'C 1 2/c 1'
_atom_sites_solution_hydrogens geom
_atom_sites_solution_primary direct
_atom_sites_solution_secondary difmap
_audit_creation_date 2012-07-31
_audit_creation_method
;
  Olex2 1.1
  (compiled Nov  1 2011 20:42:30, GUI svn.r3906)
;
_cell_angle_alpha 90.00
_cell_angle_beta 94.224(4)
_cell_angle_gamma 90.00
_cell_formula_units_Z 4
_cell_length_a 19.2023(11)
_cell_length_b 17.9718(9)
_cell_length_c 31.0005(15)
_cell_measurement_reflns_used 5555
_cell_measurement_temperature 100(2)
_cell_measurement_theta_max 18.000
_cell_measurement_theta_min 2.500
_cell_volume 10669.2(10)
_computing_molecular_graphics
;
O. V. Dolomanov, L. J. Bourhis, R. J. Gildea, J. A. K. Howard and H. Puschmann,
OLEX2: a complete structure solution, refinement and analysis program.
J. Appl. Cryst. (2009). 42, 339-341.
;
_computing_publication_material
;
O. V. Dolomanov, L. J. Bourhis, R. J. Gildea, J. A. K. Howard and H. Puschmann,
OLEX2: a complete structure solution, refinement and analysis program.
J. Appl. Cryst. (2009). 42, 339-341.
;
_computing_structure_refinement 'SHELXL-97 (Sheldrick, 1997)'
_computing_structure_solution 'SHELXS-97 (Sheldrick, 1990)'
_diffrn_ambient_temperature 100(2)
_diffrn_measured_fraction_theta_full 0.994
_diffrn_measured_fraction_theta_max 0.994
_diffrn_measurement_device_type 'Bruker SMART APEX CCD diffractometer'
_diffrn_measurement_method 'omega scans'
_diffrn_radiation_monochromator graphite
_diffrn_radiation_type MoK\a
_diffrn_radiation_wavelength 0.71073
_diffrn_reflns_av_R_equivalents 0.1368
_diffrn_reflns_av_unetI/netI 0.1497
_diffrn_reflns_limit_h_max 17
_diffrn_reflns_limit_h_min -21
_diffrn_reflns_limit_k_max 18
_diffrn_reflns_limit_k_min -20
_diffrn_reflns_limit_l_max 34
_diffrn_reflns_limit_l_min -34
_diffrn_reflns_number 30996
_diffrn_reflns_theta_full 23.55
_diffrn_reflns_theta_max 23.55
_diffrn_reflns_theta_min 1.55
_diffrn_source 'fine-focus sealed tube'
_exptl_absorpt_coefficient_mu 1.414
_exptl_absorpt_correction_T_max 1.0000
_exptl_absorpt_correction_T_min 0.8860
_exptl_absorpt_correction_type multi-scan
_exptl_absorpt_process_details
;
SADABS v.2.10 (Bruker,2003) was used for absorption correction.
;
_exptl_crystal_colour 'dark red'
_exptl_crystal_density_diffrn 1.687
_exptl_crystal_density_method 'not measured'
_exptl_crystal_description rod
_exptl_crystal_F_000 5488
_exptl_crystal_size_max 0.07
_exptl_crystal_size_mid 0.04
_exptl_crystal_size_min 0.02
_refine_diff_density_max 0.970
_refine_diff_density_min -0.786
_refine_diff_density_rms 0.181
_refine_ls_extinction_method none
_refine_ls_goodness_of_fit_ref 1.004
_refine_ls_hydrogen_treatment constr
_refine_ls_matrix_type full
_refine_ls_number_parameters 722
_refine_ls_number_reflns 7895
_refine_ls_number_restraints 24
_refine_ls_restrained_S_all 1.006
_refine_ls_R_factor_all 0.1531
_refine_ls_R_factor_gt 0.0664
_refine_ls_shift/su_max 0.000
_refine_ls_shift/su_mean 0.000
_refine_ls_structure_factor_coef Fsqd
_refine_ls_weighting_details 'calc w=1/[\s^2^(Fo^2^)+(0.1007P)^2^+0.0000P] where P=(Fo^2^+2Fc^2^)/3'
_refine_ls_weighting_scheme calc
_refine_ls_wR_factor_gt 0.1492
_refine_ls_wR_factor_ref 0.2070
_reflns_number_gt 4140
_reflns_number_total 7895
_reflns_threshold_expression >2sigma(I)
_cod_data_source_file om300843r_si_001.cif
_cod_data_source_block indbu
_cod_database_code 4079807

loop_
_space_group_symop_id
_space_group_symop_operation_xyz
1 'x, y, z'
2 '-x, y, -z+1/2'
3 'x+1/2, y+1/2, z'
4 '-x+1/2, y+1/2, -z+1/2'
5 '-x, -y, -z'
6 'x, -y, z-1/2'
7 '-x+1/2, -y+1/2, -z'
8 'x+1/2, -y+1/2, z-1/2'

loop_
_atom_site_label
_atom_site_type_symbol
_atom_site_fract_x
_atom_site_fract_y
_atom_site_fract_z
_atom_site_U_iso_or_equiv
_atom_site_adp_type
_atom_site_occupancy
_atom_site_symmetry_multiplicity
_atom_site_calc_flag
_atom_site_refinement_flags
_atom_site_disorder_assembly
_atom_site_disorder_group
In1 In 0.57430(5) 0.16730(5) 0.36510(2) 0.0331(3) Uani 1 1 d . . .
Fe1 Fe 0.38163(9) 0.33546(9) 0.42513(4) 0.0280(4) Uani 1 1 d . . .
Fe2 Fe 0.56440(9) -0.09908(9) 0.43695(5) 0.0290(4) Uani 1 1 d . . .
Fe3 Fe 0.70366(8) 0.40170(9) 0.46373(4) 0.0269(4) Uani 1 1 d . . .
O1 O 0.5067(4) 0.1852(4) 0.4135(2) 0.0260(18) Uani 1 1 d . . .
O2 O 0.4911(4) 0.1002(4) 0.3377(2) 0.0293(18) Uani 1 1 d . . .
O3 O 0.6323(4) 0.1291(4) 0.3147(2) 0.0262(18) Uani 1 1 d . . .
O4 O 0.6261(4) 0.0813(4) 0.4008(2) 0.0307(19) Uani 1 1 d . . .
O5 O 0.6454(4) 0.2445(4) 0.3930(2) 0.0286(18) Uani 1 1 d . . .
O6 O 0.5380(4) 0.2565(4) 0.3246(2) 0.0261(18) Uani 1 1 d . . .
N1 N 0.2915(6) -0.0257(5) 0.2918(3) 0.041(3) Uani 1 1 d . . .
N2 N 0.5000 0.4820(7) 0.2500 0.059(5) Uani 1 2 d S . .
C1 C 0.4396(7) 0.1825(6) 0.4108(3) 0.030(3) Uani 1 1 d U . .
C2 C 0.3988(6) 0.1383(6) 0.3794(3) 0.034(3) Uani 1 1 d . . .
H2 H 0.3501 0.1334 0.3821 0.040 Uiso 1 1 calc R . .
C3 C 0.4283(6) 0.1023(6) 0.3450(3) 0.025(3) Uani 1 1 d . . .
C4 C 0.3827(5) 0.0630(5) 0.3121(3) 0.020(2) Uani 1 1 d U . .
C5 C 0.3321(6) 0.0113(6) 0.3208(3) 0.037(3) Uani 1 1 d . . .
H5 H 0.3258 0.0015 0.3504 0.045 Uiso 1 1 calc R . .
C6 C 0.7003(6) -0.0116(6) 0.2487(3) 0.034(3) Uani 1 1 d . . .
H6 H 0.7290 -0.0375 0.2700 0.041 Uiso 1 1 calc R . .
C7 C 0.6522(6) 0.0389(6) 0.2626(3) 0.027(3) Uani 1 1 d . . .
C8 C 0.3894(6) 0.0759(5) 0.2692(3) 0.029(3) Uani 1 1 d . . .
H8 H 0.4232 0.1107 0.2609 0.035 Uiso 1 1 calc R . .
C9 C 0.6429(5) 0.0596(6) 0.3090(3) 0.025(3) Uani 1 1 d . . .
C10 C 0.6479(6) 0.0057(6) 0.3408(3) 0.023(3) Uani 1 1 d . . .
H10 H 0.6575 -0.0438 0.3323 0.028 Uiso 1 1 calc R . .
C11 C 0.6398(6) 0.0186(6) 0.3849(3) 0.030(3) Uani 1 1 d . . .
C12 C 0.6543(6) 0.3118(6) 0.3825(3) 0.027(3) Uani 1 1 d . . .
C13 C 0.6173(6) 0.3508(6) 0.3493(3) 0.024(3) Uani 1 1 d . . .
H13 H 0.6298 0.4012 0.3451 0.029 Uiso 1 1 calc R . .
C14 C 0.5638(6) 0.3218(6) 0.3222(3) 0.027(3) Uani 1 1 d . . .
C15 C 0.5316(6) 0.3658(6) 0.2845(3) 0.026(3) Uani 1 1 d . . .
C16 C 0.5294(7) 0.4429(7) 0.2821(4) 0.047(4) Uani 1 1 d . . .
H16 H 0.5510 0.4697 0.3059 0.056 Uiso 1 1 calc R . .
C17 C 0.5000 0.3293(8) 0.2500 0.022(4) Uani 1 2 d S . .
H17 H 0.5000 0.2765 0.2500 0.026 Uiso 1 2 calc SR . .
C21 C 0.4049(6) 0.2285(6) 0.4414(3) 0.028(3) Uani 1 1 d . . .
C22 C 0.4427(6) 0.2777(6) 0.4706(3) 0.026(3) Uani 1 1 d . . .
H22 H 0.4921 0.2804 0.4755 0.032 Uiso 1 1 calc R . .
C23 C 0.3939(7) 0.3216(6) 0.4910(3) 0.035(3) Uani 1 1 d . . .
H23 H 0.4048 0.3595 0.5117 0.042 Uiso 1 1 calc R . .
C24 C 0.3269(6) 0.2998(6) 0.4756(3) 0.029(3) Uani 1 1 d . . .
H24 H 0.2844 0.3193 0.4847 0.035 Uiso 1 1 calc R . .
C25 C 0.3335(6) 0.2428(6) 0.4435(3) 0.031(3) Uani 1 1 d . . .
H25 H 0.2963 0.2192 0.4268 0.037 Uiso 1 1 calc R . .
C26 C 0.4435(6) 0.3975(6) 0.3875(3) 0.034(3) Uani 1 1 d . . .
H26 H 0.4931 0.3977 0.3887 0.040 Uiso 1 1 calc R . .
C27 C 0.4019(6) 0.4438(6) 0.4111(3) 0.031(3) Uani 1 1 d . . .
H27 H 0.4188 0.4803 0.4314 0.037 Uiso 1 1 calc R . .
C28 C 0.3310(6) 0.4278(6) 0.4000(3) 0.037(3) Uani 1 1 d . . .
H28 H 0.2917 0.4513 0.4111 0.044 Uiso 1 1 calc R . .
C29 C 0.3300(7) 0.3695(7) 0.3689(3) 0.039(3) Uani 1 1 d . . .
H29 H 0.2892 0.3471 0.3554 0.046 Uiso 1 1 calc R . .
C30 C 0.3988(6) 0.3502(6) 0.3613(3) 0.030(3) Uani 1 1 d . . .
H30 H 0.4129 0.3127 0.3422 0.036 Uiso 1 1 calc R . .
C31 C 0.6463(6) -0.0421(6) 0.4166(3) 0.032(3) Uani 1 1 d . . .
C32 C 0.6454(6) -0.0336(6) 0.4607(3) 0.032(3) Uani 1 1 d . . .
H32 H 0.6418 0.0121 0.4758 0.038 Uiso 1 1 calc R . .
C33 C 0.6507(6) -0.1056(6) 0.4796(4) 0.038(3) Uani 1 1 d . . .
H33 H 0.6519 -0.1155 0.5097 0.046 Uiso 1 1 calc R . .
C34 C 0.6538(6) -0.1585(7) 0.4480(3) 0.032(3) Uani 1 1 d . . .
H34 H 0.6567 -0.2108 0.4522 0.038 Uiso 1 1 calc R . .
C35 C 0.6521(6) -0.1215(6) 0.4085(4) 0.034(3) Uani 1 1 d . . .
H35 H 0.6544 -0.1442 0.3809 0.041 Uiso 1 1 calc R . .
C36 C 0.4762(6) -0.0648(7) 0.4021(4) 0.045(4) Uani 1 1 d . . .
H36 H 0.4740 -0.0301 0.3789 0.054 Uiso 1 1 calc R . .
C37 C 0.4716(6) -0.0459(7) 0.4470(4) 0.048(4) Uani 1 1 d . . .
H37 H 0.4654 0.0025 0.4584 0.057 Uiso 1 1 calc R . .
C38 C 0.4778(6) -0.1129(6) 0.4710(4) 0.033(3) Uani 1 1 d . . .
H38 H 0.4779 -0.1177 0.5015 0.040 Uiso 1 1 calc R . .
C39 C 0.4841(6) -0.1723(7) 0.4404(4) 0.035(3) Uani 1 1 d . . .
H39 H 0.4874 -0.2237 0.4474 0.042 Uiso 1 1 calc R . .
C40 C 0.4843(6) -0.1414(7) 0.3977(4) 0.037(3) Uani 1 1 d . . .
H40 H 0.4891 -0.1680 0.3716 0.044 Uiso 1 1 calc R . .
C41 C 0.7133(6) 0.3484(6) 0.4071(3) 0.030(3) Uani 1 1 d . . .
C42 C 0.7377(6) 0.4237(6) 0.4040(3) 0.033(3) Uani 1 1 d . . .
H42 H 0.7198 0.4604 0.3841 0.040 Uiso 1 1 calc R . .
C43 C 0.7936(6) 0.4332(7) 0.4361(3) 0.034(3) Uani 1 1 d . . .
H43 H 0.8194 0.4777 0.4414 0.041 Uiso 1 1 calc R . .
C44 C 0.8044(6) 0.3658(7) 0.4588(4) 0.038(3) Uani 1 1 d . . .
H44 H 0.8389 0.3575 0.4819 0.045 Uiso 1 1 calc R . .
C45 C 0.7554(6) 0.3122(6) 0.4418(3) 0.035(3) Uani 1 1 d . . .
H45 H 0.7510 0.2623 0.4513 0.042 Uiso 1 1 calc R . .
C46 C 0.6001(6) 0.4019(7) 0.4772(3) 0.037(3) Uani 1 1 d . . .
H46 H 0.5621 0.3798 0.4605 0.044 Uiso 1 1 calc R . .
C47 C 0.6253(6) 0.4757(6) 0.4724(3) 0.037(3) Uani 1 1 d . . .
H47 H 0.6078 0.5118 0.4521 0.045 Uiso 1 1 calc R . .
C48 C 0.6816(7) 0.4847(7) 0.5040(4) 0.041(3) Uani 1 1 d . . .
H48 H 0.7080 0.5290 0.5086 0.049 Uiso 1 1 calc R . .
C49 C 0.6928(7) 0.4186(7) 0.5277(3) 0.041(3) Uani 1 1 d . . .
H49 H 0.7280 0.4102 0.5503 0.049 Uiso 1 1 calc R . .
C50 C 0.6420(6) 0.3669(7) 0.5115(3) 0.039(3) Uani 1 1 d . . .
H50 H 0.6366 0.3175 0.5216 0.047 Uiso 1 1 calc R . .
S1 S 0.6698(2) 0.6423(2) 0.37153(11) 0.0544(10) Uani 1 1 d . . .
O7 O 0.6885(5) 0.6257(6) 0.4159(3) 0.069(3) Uani 1 1 d . . .
O8 O 0.6907(5) 0.5883(5) 0.3408(3) 0.063(3) Uani 1 1 d . . .
O9 O 0.6819(6) 0.7196(5) 0.3588(3) 0.075(3) Uani 1 1 d . . .
C60 C 0.5788(8) 0.6348(9) 0.3670(4) 0.062(4) Uani 1 1 d . . .
F1 F 0.5507(5) 0.6468(5) 0.3268(3) 0.101(3) Uani 1 1 d . . .
F2 F 0.5465(5) 0.6814(5) 0.3933(3) 0.103(3) Uani 1 1 d . . .
F3 F 0.5573(4) 0.5652(5) 0.3784(2) 0.074(3) Uani 1 1 d . . .
N3 N 0.6982(6) 0.7397(6) 0.2059(3) 0.048(3) Uani 1 1 d . . .
N4 N 0.7281(6) 0.6763(6) 0.2678(3) 0.052(3) Uani 1 1 d . . .
H4 H 0.7196 0.6391 0.2852 0.062 Uiso 1 1 calc R . .
C51 C 0.6535(8) 0.7477(8) 0.1643(4) 0.072(5) Uani 1 1 d . . .
H51A H 0.6618 0.7969 0.1513 0.086 Uiso 1 1 calc R . .
H51B H 0.6036 0.7448 0.1703 0.086 Uiso 1 1 calc R . .
C52 C 0.6699(9) 0.6869(7) 0.1327(4) 0.066(5) Uani 1 1 d . . .
H52A H 0.6580 0.7044 0.1028 0.080 Uiso 1 1 calc R . .
H52B H 0.7205 0.6759 0.1357 0.080 Uiso 1 1 calc R . .
C53 C 0.6297(9) 0.6170(9) 0.1405(5) 0.080(5) Uani 1 1 d . . .
H53A H 0.6381 0.5811 0.1173 0.096 Uiso 1 1 calc R . .
H53B H 0.5793 0.6291 0.1381 0.096 Uiso 1 1 calc R . .
C54 C 0.6471(8) 0.5791(8) 0.1839(4) 0.059(4) Uani 1 1 d . . .
H54A H 0.6185 0.5334 0.1851 0.071 Uiso 1 1 calc R . .
H54B H 0.6968 0.5639 0.1856 0.071 Uiso 1 1 calc R . .
C55 C 0.6349(7) 0.6264(8) 0.2224(4) 0.056(4) Uani 1 1 d . . .
H55A H 0.5889 0.6511 0.2175 0.067 Uiso 1 1 calc R . .
H55B H 0.6331 0.5939 0.2480 0.067 Uiso 1 1 calc R . .
C56 C 0.6894(7) 0.6844(7) 0.2317(4) 0.041(3) Uani 1 1 d . . .
C57 C 0.7863(8) 0.7286(8) 0.2803(5) 0.070(5) Uani 1 1 d . . .
H57A H 0.7898 0.7349 0.3121 0.084 Uiso 1 1 calc R . .
H57B H 0.8307 0.7068 0.2720 0.084 Uiso 1 1 calc R . .
C58 C 0.7768(8) 0.7988(8) 0.2606(4) 0.059(4) Uani 1 1 d . . .
H58A H 0.8211 0.8270 0.2639 0.071 Uiso 1 1 calc R . .
H58B H 0.7411 0.8270 0.2753 0.071 Uiso 1 1 calc R . .
C59 C 0.7550(8) 0.7923(7) 0.2152(4) 0.060(4) Uani 1 1 d . . .
H59A H 0.7955 0.7766 0.1995 0.072 Uiso 1 1 calc R . .
H59B H 0.7401 0.8419 0.2041 0.072 Uiso 1 1 calc R . .
C61 C 0.5157(11) 0.879(2) 0.2646(8) 0.054(3) Uiso 0.248(8) 1 d PD A -1
H61 H 0.5279 0.9271 0.2800 0.064 Uiso 0.248(8) 1 calc PR A -1
Cl1 Cl 0.5732(10) 0.8161(13) 0.2887(6) 0.054(3) Uiso 0.248(8) 1 d PD A -1
Cl2 Cl 0.4304(7) 0.8632(8) 0.2761(4) 0.054(3) Uiso 0.248(8) 1 d PD A -1
Cl3 Cl 0.5289(8) 0.8983(9) 0.2118(4) 0.054(3) Uiso 0.248(8) 1 d PD A -1
C62 C 0.4786(17) 0.8538(16) 0.2483(12) 0.082(4) Uiso 0.252(8) 1 d PD A -2
H62 H 0.4499 0.8784 0.2699 0.098 Uiso 0.252(8) 1 calc PR A -2
Cl4 Cl 0.4182(12) 0.8070(14) 0.2154(8) 0.082(4) Uiso 0.252(8) 1 d PD A -2
Cl5 Cl 0.5123(10) 0.9272(9) 0.2212(6) 0.082(4) Uiso 0.252(8) 1 d PD A -2
Cl6 Cl 0.5344(9) 0.7984(9) 0.2794(6) 0.082(4) Uiso 0.252(8) 1 d PD A -2

loop_
_atom_site_aniso_label
_atom_site_aniso_U_11
_atom_site_aniso_U_22
_atom_site_aniso_U_33
_atom_site_aniso_U_23
_atom_site_aniso_U_13
_atom_site_aniso_U_12
In1 0.0406(6) 0.0280(5) 0.0308(4) 0.0011(4) 0.0031(4) 0.0045(4)
Fe1 0.0316(11) 0.0296(10) 0.0232(8) 0.0001(7) 0.0047(7) 0.0037(8)
Fe2 0.0277(11) 0.0258(10) 0.0330(9) 0.0069(7) -0.0008(8) 0.0004(8)
Fe3 0.0262(10) 0.0330(10) 0.0218(8) -0.0020(7) 0.0036(7) -0.0004(8)
O1 0.015(5) 0.033(5) 0.031(4) 0.002(3) 0.011(3) 0.006(4)
O2 0.028(5) 0.027(5) 0.034(4) -0.001(3) 0.004(4) 0.002(4)
O3 0.031(5) 0.023(5) 0.027(4) 0.002(3) 0.014(4) 0.000(4)
O4 0.037(5) 0.023(5) 0.032(4) -0.001(3) 0.002(4) -0.002(4)
O5 0.029(5) 0.022(5) 0.033(4) -0.001(3) -0.003(4) 0.000(4)
O6 0.035(5) 0.019(4) 0.024(4) 0.002(3) 0.000(3) -0.002(4)
N1 0.062(8) 0.037(6) 0.028(5) -0.002(5) 0.021(5) -0.009(6)
N2 0.112(16) 0.021(9) 0.040(8) 0.000 -0.025(9) 0.000
C1 0.042(6) 0.019(5) 0.029(5) 0.016(4) 0.001(5) 0.000(5)
C2 0.034(8) 0.026(7) 0.040(7) 0.005(5) 0.003(6) -0.002(6)
C3 0.024(8) 0.023(6) 0.030(6) 0.011(5) 0.010(6) 0.003(6)
C4 0.017(5) 0.014(5) 0.030(5) -0.002(4) 0.012(4) 0.001(4)
C5 0.050(9) 0.040(8) 0.023(6) -0.011(5) 0.010(6) -0.014(7)
C6 0.044(9) 0.025(7) 0.035(7) 0.015(5) 0.011(6) 0.010(6)
C7 0.041(8) 0.015(6) 0.026(6) -0.002(5) 0.009(5) 0.005(6)
C8 0.041(8) 0.010(6) 0.036(6) 0.006(5) 0.004(6) 0.001(5)
C9 0.014(7) 0.033(8) 0.028(6) 0.008(5) 0.000(5) 0.001(5)
C10 0.033(7) 0.017(6) 0.023(5) 0.000(4) 0.021(5) -0.003(5)
C11 0.030(8) 0.021(7) 0.038(7) 0.004(5) -0.007(6) 0.005(6)
C12 0.031(8) 0.031(8) 0.019(5) -0.001(5) 0.010(5) 0.007(6)
C13 0.032(7) 0.020(7) 0.020(5) -0.003(4) -0.002(5) -0.005(5)
C14 0.048(8) 0.015(7) 0.017(5) -0.003(4) 0.008(5) 0.003(6)
C15 0.038(8) 0.021(6) 0.020(5) -0.001(5) 0.006(5) 0.002(6)
C16 0.077(11) 0.029(8) 0.032(6) -0.002(6) -0.019(7) -0.009(7)
C17 0.020(9) 0.028(9) 0.019(7) 0.000 0.013(7) 0.000
C21 0.022(7) 0.039(7) 0.023(6) 0.000(5) 0.005(5) 0.002(6)
C22 0.024(7) 0.032(7) 0.025(6) -0.001(5) 0.014(5) 0.007(6)
C23 0.051(9) 0.028(7) 0.025(6) 0.004(5) -0.006(6) 0.006(6)
C24 0.021(7) 0.040(7) 0.027(6) -0.002(5) 0.012(5) 0.005(6)
C25 0.038(8) 0.029(7) 0.026(6) 0.006(5) 0.009(6) 0.000(6)
C26 0.024(7) 0.044(8) 0.033(6) 0.008(6) 0.006(6) -0.003(6)
C27 0.052(9) 0.024(7) 0.018(5) -0.003(5) 0.007(6) 0.006(6)
C28 0.033(9) 0.041(8) 0.034(7) 0.009(6) -0.015(6) 0.004(6)
C29 0.051(10) 0.042(8) 0.021(6) 0.008(5) -0.007(6) -0.002(7)
C30 0.031(8) 0.036(8) 0.024(6) 0.008(5) 0.013(6) 0.007(6)
C31 0.024(8) 0.027(7) 0.043(7) 0.004(5) -0.005(6) 0.002(5)
C32 0.026(8) 0.038(8) 0.033(6) -0.001(5) 0.006(6) -0.002(6)
C33 0.035(8) 0.041(8) 0.036(7) 0.022(6) -0.012(6) -0.004(6)
C34 0.019(7) 0.040(8) 0.039(7) 0.010(6) 0.018(6) 0.009(6)
C35 0.036(8) 0.031(8) 0.035(6) 0.006(5) 0.008(6) 0.007(6)
C36 0.041(9) 0.038(8) 0.052(8) 0.017(6) -0.017(7) -0.003(7)
C37 0.034(9) 0.034(8) 0.074(10) 0.001(7) -0.001(7) -0.002(6)
C38 0.024(8) 0.041(8) 0.036(6) 0.003(6) 0.014(6) -0.005(6)
C39 0.021(7) 0.034(7) 0.050(7) 0.008(6) -0.005(6) -0.001(6)
C40 0.030(8) 0.032(8) 0.047(7) 0.007(6) -0.005(6) -0.011(6)
C41 0.018(7) 0.046(8) 0.027(6) -0.005(5) 0.009(5) 0.011(6)
C42 0.034(8) 0.039(8) 0.026(6) -0.001(5) 0.000(6) -0.009(6)
C43 0.029(8) 0.037(8) 0.036(6) -0.006(6) -0.006(6) 0.004(6)
C44 0.020(7) 0.054(8) 0.038(7) -0.012(6) -0.009(6) 0.000(6)
C45 0.037(8) 0.037(8) 0.029(6) -0.003(5) -0.011(6) 0.009(6)
C46 0.036(8) 0.048(9) 0.027(6) 0.002(6) 0.001(6) 0.007(7)
C47 0.049(9) 0.032(8) 0.030(6) -0.005(5) 0.000(6) 0.010(6)
C48 0.045(9) 0.038(8) 0.041(7) -0.006(6) 0.007(7) -0.005(7)
C49 0.037(8) 0.057(9) 0.026(6) -0.007(6) -0.012(6) 0.001(7)
C50 0.049(9) 0.035(7) 0.034(6) 0.002(6) 0.003(6) 0.008(7)
S1 0.068(3) 0.052(2) 0.043(2) -0.0039(17) 0.0069(19) 0.005(2)
O7 0.069(7) 0.098(8) 0.038(5) 0.001(5) 0.006(5) -0.014(6)
O8 0.101(9) 0.048(6) 0.044(5) -0.001(4) 0.023(5) 0.024(6)
O9 0.102(9) 0.039(6) 0.086(7) 0.003(5) 0.030(6) -0.001(6)
C60 0.077(12) 0.074(12) 0.038(8) -0.016(8) 0.016(8) -0.009(10)
F1 0.108(8) 0.119(8) 0.072(6) 0.025(6) -0.029(6) 0.022(6)
F2 0.099(8) 0.102(8) 0.110(7) -0.042(6) 0.026(6) 0.028(6)
F3 0.072(7) 0.074(6) 0.073(5) 0.001(5) -0.003(5) -0.017(5)
N3 0.062(8) 0.056(8) 0.028(5) 0.006(5) 0.010(5) 0.004(7)
N4 0.071(9) 0.041(7) 0.044(6) -0.001(5) 0.004(6) -0.004(6)
C51 0.103(14) 0.062(11) 0.045(8) 0.002(7) -0.028(9) 0.011(9)
C52 0.109(14) 0.054(10) 0.033(7) -0.008(7) -0.013(8) -0.020(9)
C53 0.109(15) 0.071(12) 0.060(10) -0.026(8) -0.003(10) -0.026(10)
C54 0.052(10) 0.063(10) 0.066(10) -0.011(8) 0.027(8) -0.018(8)
C55 0.060(11) 0.056(10) 0.057(9) -0.005(7) 0.032(8) -0.007(8)
C56 0.056(10) 0.043(9) 0.025(6) -0.001(6) 0.000(6) 0.009(7)
C57 0.089(13) 0.046(10) 0.070(10) -0.017(8) -0.023(9) 0.003(9)
C58 0.063(11) 0.045(9) 0.070(10) 0.012(8) 0.018(8) -0.005(8)
C59 0.076(12) 0.038(9) 0.066(10) 0.004(7) 0.005(9) -0.023(8)

loop_
_atom_type_symbol
_atom_type_description
_atom_type_scat_dispersion_real
_atom_type_scat_dispersion_imag
_atom_type_scat_source
C C 0.0033 0.0016 'International Tables Vol C Tables 4.2.6.8 and 6.1.1.4'
H H 0.0000 0.0000 'International Tables Vol C Tables 4.2.6.8 and 6.1.1.4'
Cl Cl 0.1484 0.1585 'International Tables Vol C Tables 4.2.6.8 and 6.1.1.4'
F F 0.0171 0.0103 'International Tables Vol C Tables 4.2.6.8 and 6.1.1.4'
Fe Fe 0.3463 0.8444 'International Tables Vol C Tables 4.2.6.8 and 6.1.1.4'
In In -0.7276 1.3100 'International Tables Vol C Tables 4.2.6.8 and 6.1.1.4'
N N 0.0061 0.0033 'International Tables Vol C Tables 4.2.6.8 and 6.1.1.4'
O O 0.0106 0.0060 'International Tables Vol C Tables 4.2.6.8 and 6.1.1.4'
S S 0.1246 0.1234 'International Tables Vol C Tables 4.2.6.8 and 6.1.1.4'

loop_
_geom_angle_atom_site_label_1
_geom_angle_atom_site_label_2
_geom_angle_atom_site_label_3
_geom_angle
_geom_angle_site_symmetry_1
_geom_angle_site_symmetry_3
O1 In1 O2 83.4(3) . .
O1 In1 O3 168.7(3) . .
O1 In1 O4 91.7(3) . .
O1 In1 O5 91.3(3) . .
O1 In1 O6 96.6(3) . .
O3 In1 O2 86.7(3) . .
O3 In1 O4 84.0(3) . .
O3 In1 O6 88.6(3) . .
O4 In1 O2 96.1(3) . .
O4 In1 O6 170.6(3) . .
O5 In1 O2 172.0(3) . .
O5 In1 O3 99.1(3) . .
O5 In1 O4 90.1(3) . .
O5 In1 O6 85.4(3) . .
O6 In1 O2 89.3(3) . .
C21 Fe1 C22 40.9(4) . .
C21 Fe1 C23 68.3(4) . .
C21 Fe1 C24 68.3(4) . .
C21 Fe1 C26 122.0(5) . .
C21 Fe1 C27 156.3(5) . .
C21 Fe1 C28 162.2(5) . .
C21 Fe1 C29 125.6(4) . .
C21 Fe1 C30 108.4(4) . .
C22 Fe1 C23 40.2(4) . .
C22 Fe1 C24 67.5(4) . .
C22 Fe1 C26 109.9(4) . .
C23 Fe1 C26 127.0(5) . .
C24 Fe1 C23 39.8(4) . .
C24 Fe1 C26 162.4(4) . .
C25 Fe1 C21 40.6(4) . .
C25 Fe1 C22 68.7(4) . .
C25 Fe1 C23 68.8(4) . .
C25 Fe1 C24 41.6(4) . .
C25 Fe1 C26 155.4(5) . .
C25 Fe1 C27 162.2(5) . .
C25 Fe1 C28 124.4(5) . .
C25 Fe1 C29 106.7(5) . .
C25 Fe1 C30 119.5(4) . .
C27 Fe1 C22 121.5(4) . .
C27 Fe1 C23 108.6(4) . .
C27 Fe1 C24 125.3(4) . .
C27 Fe1 C26 39.9(4) . .
C27 Fe1 C28 40.3(4) . .
C27 Fe1 C30 67.8(4) . .
C28 Fe1 C22 154.7(4) . .
C28 Fe1 C23 119.6(5) . .
C28 Fe1 C24 106.7(5) . .
C28 Fe1 C26 67.8(5) . .
C29 Fe1 C22 163.7(5) . .
C29 Fe1 C23 154.4(5) . .
C29 Fe1 C24 120.2(5) . .
C29 Fe1 C26 67.4(5) . .
C29 Fe1 C27 67.6(5) . .
C29 Fe1 C28 40.8(4) . .
C29 Fe1 C30 40.2(4) . .
C30 Fe1 C22 127.3(4) . .
C30 Fe1 C23 164.2(5) . .
C30 Fe1 C24 155.0(5) . .
C30 Fe1 C26 40.5(4) . .
C30 Fe1 C28 68.5(5) . .
C31 Fe2 C32 39.7(4) . .
C31 Fe2 C33 67.5(4) . .
C31 Fe2 C34 69.5(4) . .
C31 Fe2 C36 108.5(5) . .
C31 Fe2 C37 120.9(5) . .
C31 Fe2 C38 154.6(5) . .
C31 Fe2 C39 162.9(5) . .
C31 Fe2 C40 125.1(4) . .
C32 Fe2 C33 40.6(4) . .
C32 Fe2 C37 108.7(5) . .
C32 Fe2 C38 120.6(4) . .
C33 Fe2 C37 126.6(5) . .
C33 Fe2 C38 108.1(5) . .
C34 Fe2 C32 68.3(5) . .
C34 Fe2 C33 39.3(4) . .
C34 Fe2 C36 155.4(5) . .
C34 Fe2 C37 161.1(5) . .
C34 Fe2 C38 123.9(4) . .
C34 Fe2 C39 106.6(5) . .
C34 Fe2 C40 119.8(5) . .
C35 Fe2 C31 42.5(4) . .
C35 Fe2 C32 68.4(5) . .
C35 Fe2 C33 66.7(5) . .
C35 Fe2 C34 40.4(4) . .
C35 Fe2 C36 121.4(5) . .
C35 Fe2 C37 157.5(5) . .
C35 Fe2 C38 160.9(5) . .
C35 Fe2 C39 124.0(5) . .
C35 Fe2 C40 106.6(5) . .
C36 Fe2 C32 126.8(5) . .
C36 Fe2 C33 164.3(5) . .
C36 Fe2 C37 41.2(5) . .
C36 Fe2 C38 68.6(5) . .
C38 Fe2 C37 40.2(4) . .
C39 Fe2 C32 155.8(4) . .
C39 Fe2 C33 120.7(4) . .
C39 Fe2 C36 67.6(5) . .
C39 Fe2 C37 68.0(5) . .
C39 Fe2 C38 41.2(4) . .
C39 Fe2 C40 41.3(4) . .
C40 Fe2 C32 162.1(4) . .
C40 Fe2 C33 154.8(5) . .
C40 Fe2 C36 40.0(4) . .
C40 Fe2 C37 69.0(5) . .
C40 Fe2 C38 69.9(5) . .
C41 Fe3 C42 41.4(4) . .
C41 Fe3 C43 68.7(4) . .
C41 Fe3 C44 68.9(4) . .
C41 Fe3 C45 41.9(4) . .
C41 Fe3 C46 109.1(5) . .
C41 Fe3 C47 122.7(4) . .
C41 Fe3 C49 160.3(5) . .
C41 Fe3 C50 125.1(5) . .
C42 Fe3 C43 40.4(4) . .
C42 Fe3 C44 68.2(5) . .
C42 Fe3 C46 124.1(4) . .
C42 Fe3 C50 161.4(4) . .
C44 Fe3 C43 40.0(4) . .
C44 Fe3 C46 160.5(5) . .
C44 Fe3 C50 123.5(5) . .
C45 Fe3 C42 69.7(5) . .
C45 Fe3 C43 68.5(5) . .
C45 Fe3 C44 40.7(4) . .
C45 Fe3 C46 124.8(5) . .
C45 Fe3 C47 160.5(4) . .
C45 Fe3 C50 108.7(5) . .
C46 Fe3 C43 158.9(4) . .
C47 Fe3 C42 106.4(5) . .
C47 Fe3 C43 121.6(5) . .
C47 Fe3 C44 157.1(5) . .
C47 Fe3 C46 40.6(4) . .
C47 Fe3 C50 68.6(5) . .
C48 Fe3 C41 158.2(5) . .
C48 Fe3 C42 121.0(5) . .
C48 Fe3 C43 106.0(5) . .
C48 Fe3 C44 121.4(5) . .
C48 Fe3 C45 157.7(4) . .
C48 Fe3 C46 67.8(5) . .
C48 Fe3 C47 40.8(4) . .
C48 Fe3 C49 40.7(4) . .
C48 Fe3 C50 67.7(5) . .
C49 Fe3 C42 156.4(5) . .
C49 Fe3 C43 120.9(5) . .
C49 Fe3 C44 106.5(5) . .
C49 Fe3 C45 122.2(5) . .
C49 Fe3 C46 68.4(5) . .
C49 Fe3 C47 69.1(5) . .
C49 Fe3 C50 40.4(4) . .
C50 Fe3 C43 157.7(4) . .
C50 Fe3 C46 40.6(4) . .
C1 O1 In1 128.5(7) . .
C3 O2 In1 128.3(7) . .
C9 O3 In1 121.4(6) . .
C11 O4 In1 123.4(6) . .
C12 O5 In1 128.7(7) . .
C14 O6 In1 127.9(6) . .
C6 N1 C5 116.8(10) 2_655 .
C16 N2 C16 115.2(14) . 2_655
O1 C1 C2 123.9(11) . .
O1 C1 C21 116.1(10) . .
C2 C1 C21 120.0(11) . .
C1 C2 H2 118.7 . .
C3 C2 C1 122.5(11) . .
C3 C2 H2 118.7 . .
O2 C3 C2 127.2(11) . .
O2 C3 C4 113.2(9) . .
C2 C3 C4 119.7(10) . .
C5 C4 C3 125.2(9) . .
C8 C4 C3 119.9(10) . .
C8 C4 C5 114.9(10) . .
N1 C5 C4 126.2(10) . .
N1 C5 H5 116.9 . .
C4 C5 H5 116.9 . .
N1 C6 H6 118.1 2_655 .
N1 C6 C7 123.8(10) 2_655 .
C7 C6 H6 118.1 . .
C6 C7 C8 117.1(9) . 2_655
C6 C7 C9 125.7(10) . .
C8 C7 C9 117.1(9) 2_655 .
C4 C8 C7 121.2(10) . 2_655
C4 C8 H8 119.4 . .
C7 C8 H8 119.4 2_655 .
O3 C9 C7 113.8(9) . .
O3 C9 C10 126.1(10) . .
C10 C9 C7 120.1(10) . .
C9 C10 H10 117.6 . .
C9 C10 C11 124.9(10) . .
C11 C10 H10 117.6 . .
O4 C11 C10 124.6(10) . .
O4 C11 C31 114.1(10) . .
C10 C11 C31 121.3(10) . .
O5 C12 C13 126.6(10) . .
O5 C12 C41 114.0(9) . .
C13 C12 C41 119.2(10) . .
C12 C13 H13 117.4 . .
C14 C13 C12 125.2(10) . .
C14 C13 H13 117.4 . .
O6 C14 C13 125.9(9) . .
O6 C14 C15 112.7(9) . .
C13 C14 C15 121.4(10) . .
C16 C15 C14 125.0(9) . .
C17 C15 C14 119.5(10) . .
C17 C15 C16 115.4(11) . .
N2 C16 C15 125.8(11) . .
N2 C16 H16 117.1 . .
C15 C16 H16 117.1 . .
C15 C17 C15 122.3(15) . 2_655
C15 C17 H17 118.8 . .
C15 C17 H17 118.8 2_655 .
C1 C21 Fe1 118.6(7) . .
C22 C21 Fe1 70.3(6) . .
C22 C21 C1 121.9(10) . .
C25 C21 Fe1 68.9(6) . .
C25 C21 C1 129.1(10) . .
C25 C21 C22 108.2(10) . .
Fe1 C22 H22 126.7 . .
C21 C22 Fe1 68.8(6) . .
C21 C22 H22 126.1 . .
C23 C22 Fe1 70.1(6) . .
C23 C22 C21 107.8(10) . .
C23 C22 H22 126.1 . .
Fe1 C23 H23 126.1 . .
C22 C23 Fe1 69.8(6) . .
C22 C23 H23 125.7 . .
C24 C23 Fe1 70.0(6) . .
C24 C23 C22 108.5(10) . .
C24 C23 H23 125.7 . .
Fe1 C24 H24 127.7 . .
C23 C24 Fe1 70.2(6) . .
C23 C24 H24 126.0 . .
C23 C24 C25 108.0(10) . .
C25 C24 Fe1 67.6(6) . .
C25 C24 H24 126.0 . .
Fe1 C25 H25 124.0 . .
C21 C25 Fe1 70.5(7) . .
C21 C25 C24 107.4(10) . .
C21 C25 H25 126.3 . .
C24 C25 Fe1 70.8(6) . .
C24 C25 H25 126.3 . .
Fe1 C26 H26 126.7 . .
C27 C26 Fe1 69.5(6) . .
C27 C26 H26 125.9 . .
C27 C26 C30 108.2(10) . .
C30 C26 Fe1 69.5(6) . .
C30 C26 H26 125.9 . .
Fe1 C27 H27 125.4 . .
C26 C27 Fe1 70.7(6) . .
C26 C27 H27 125.4 . .
C26 C27 C28 109.3(10) . .
C28 C27 Fe1 70.2(7) . .
C28 C27 H27 125.4 . .
Fe1 C28 H28 126.1 . .
C27 C28 Fe1 69.5(6) . .
C27 C28 H28 126.9 . .
C27 C28 C29 106.3(11) . .
C29 C28 Fe1 69.1(6) . .
C29 C28 H28 126.9 . .
Fe1 C29 H29 125.7 . .
C28 C29 Fe1 70.1(6) . .
C28 C29 H29 125.4 . .
C30 C29 Fe1 70.4(6) . .
C30 C29 C28 109.2(11) . .
C30 C29 H29 125.4 . .
Fe1 C30 H30 125.7 . .
C26 C30 Fe1 70.0(6) . .
C26 C30 H30 126.5 . .
C29 C30 Fe1 69.4(6) . .
C29 C30 C26 107.1(10) . .
C29 C30 H30 126.5 . .
C11 C31 Fe2 123.9(8) . .
C32 C31 Fe2 71.2(7) . .
C32 C31 C11 125.2(10) . .
C32 C31 C35 106.7(10) . .
C35 C31 Fe2 68.2(6) . .
C35 C31 C11 128.0(10) . .
Fe2 C32 H32 126.5 . .
C31 C32 Fe2 69.1(6) . .
C31 C32 H32 126.2 . .
C31 C32 C33 107.6(10) . .
C33 C32 Fe2 69.8(6) . .
C33 C32 H32 126.2 . .
Fe2 C33 H33 127.3 . .
C32 C33 Fe2 69.6(6) . .
C32 C33 H33 125.0 . .
C34 C33 Fe2 69.7(6) . .
C34 C33 C32 110.1(10) . .
C34 C33 H33 125.0 . .
Fe2 C34 H34 125.6 . .
C33 C34 Fe2 71.0(7) . .
C33 C34 H34 126.3 . .
C33 C34 C35 107.3(10) . .
C35 C34 Fe2 68.6(7) . .
C35 C34 H34 126.3 . .
Fe2 C35 H35 125.4 . .
C31 C35 Fe2 69.4(7) . .
C31 C35 H35 125.9 . .
C34 C35 Fe2 71.0(7) . .
C34 C35 C31 108.3(10) . .
C34 C35 H35 125.9 . .
Fe2 C36 H36 126.1 . .
C37 C36 Fe2 70.5(7) . .
C37 C36 H36 125.0 . .
C40 C36 Fe2 70.0(7) . .
C40 C36 H36 125.0 . .
C40 C36 C37 110.0(11) . .
Fe2 C37 H37 127.7 . .
C36 C37 Fe2 68.3(7) . .
C36 C37 H37 126.3 . .
C38 C37 Fe2 69.2(7) . .
C38 C37 C36 107.4(11) . .
C38 C37 H37 126.3 . .
Fe2 C38 H38 125.6 . .
C37 C38 Fe2 70.6(7) . .
C37 C38 H38 126.5 . .
C37 C38 C39 107.1(10) . .
C39 C38 Fe2 68.9(7) . .
C39 C38 H38 126.5 . .
Fe2 C39 H39 126.9 . .
C38 C39 Fe2 69.8(6) . .
C38 C39 H39 125.5 . .
C40 C39 Fe2 69.4(7) . .
C40 C39 C38 109.1(10) . .
C40 C39 H39 125.5 . .
Fe2 C40 H40 125.5 . .
C36 C40 Fe2 70.0(7) . .
C36 C40 C39 106.5(11) . .
C36 C40 H40 126.7 . .
C39 C40 Fe2 69.3(6) . .
C39 C40 H40 126.7 . .
C12 C41 Fe3 123.1(8) . .
C42 C41 Fe3 70.3(6) . .
C42 C41 C12 128.9(10) . .
C42 C41 C45 107.7(10) . .
C45 C41 Fe3 69.5(6) . .
C45 C41 C12 123.3(10) . .
Fe3 C42 H42 126.6 . .
C41 C42 Fe3 68.3(6) . .
C41 C42 H42 126.3 . .
C43 C42 Fe3 70.4(6) . .
C43 C42 C41 107.4(10) . .
C43 C42 H42 126.3 . .
Fe3 C43 H43 127.0 . .
C42 C43 Fe3 69.3(7) . .
C42 C43 H43 125.6 . .
C44 C43 Fe3 69.7(7) . .
C44 C43 C42 108.9(10) . .
C44 C43 H43 125.6 . .
Fe3 C44 H44 127.1 . .
C43 C44 Fe3 70.2(7) . .
C43 C44 H44 125.5 . .
C43 C44 C45 109.1(10) . .
C45 C44 Fe3 68.8(7) . .
C45 C44 H44 125.5 . .
Fe3 C45 H45 125.9 . .
C41 C45 Fe3 68.6(6) . .
C41 C45 H45 126.6 . .
C44 C45 Fe3 70.5(7) . .
C44 C45 C41 106.9(10) . .
C44 C45 H45 126.6 . .
Fe3 C46 H46 127.1 . .
C47 C46 Fe3 68.9(7) . .
C47 C46 H46 126.0 . .
C47 C46 C50 108.0(11) . .
C50 C46 Fe3 69.6(7) . .
C50 C46 H46 126.0 . .
Fe3 C47 H47 125.8 . .
C46 C47 Fe3 70.5(7) . .
C46 C47 H47 126.8 . .
C48 C47 Fe3 68.4(7) . .
C48 C47 C46 106.5(10) . .
C48 C47 H47 126.8 . .
Fe3 C48 H48 125.5 . .
C47 C48 Fe3 70.8(6) . .
C47 C48 H48 124.9 . .
C49 C48 Fe3 70.5(7) . .
C49 C48 C47 110.2(11) . .
C49 C48 H48 124.9 . .
Fe3 C49 H49 125.4 . .
C48 C49 Fe3 68.9(6) . .
C48 C49 H49 126.4 . .
C48 C49 C50 107.2(10) . .
C50 C49 Fe3 70.9(6) . .
C50 C49 H49 126.4 . .
Fe3 C50 H50 127.2 . .
C46 C50 Fe3 69.7(7) . .
C46 C50 H50 126.0 . .
C49 C50 Fe3 68.7(7) . .
C49 C50 C46 108.1(11) . .
C49 C50 H50 126.0 . .
O7 S1 O8 115.8(6) . .
O7 S1 O9 115.0(6) . .
O7 S1 C60 103.9(7) . .
O8 S1 O9 113.8(6) . .
O8 S1 C60 102.7(7) . .
O9 S1 C60 103.2(7) . .
F1 C60 S1 113.2(11) . .
F1 C60 F2 106.8(13) . .
F1 C60 F3 106.2(12) . .
F2 C60 S1 113.8(10) . .
F2 C60 F3 104.4(12) . .
F3 C60 S1 111.6(11) . .
C56 N3 C51 120.7(12) . .
C56 N3 C59 120.4(11) . .
C59 N3 C51 118.8(11) . .
C56 N4 H4 119.3 . .
C56 N4 C57 121.5(11) . .
C57 N4 H4 119.3 . .
N3 C51 H51A 109.5 . .
N3 C51 H51B 109.5 . .
N3 C51 C52 110.7(11) . .
H51A C51 H51B 108.1 . .
C52 C51 H51A 109.5 . .
C52 C51 H51B 109.5 . .
C51 C52 H52A 109.3 . .
C51 C52 H52B 109.3 . .
H52A C52 H52B 108.0 . .
C53 C52 C51 111.4(13) . .
C53 C52 H52A 109.3 . .
C53 C52 H52B 109.3 . .
C52 C53 H53A 108.3 . .
C52 C53 H53B 108.3 . .
C52 C53 C54 115.7(12) . .
H53A C53 H53B 107.4 . .
C54 C53 H53A 108.3 . .
C54 C53 H53B 108.3 . .
C53 C54 H54A 108.7 . .
C53 C54 H54B 108.7 . .
H54A C54 H54B 107.6 . .
C55 C54 C53 114.4(13) . .
C55 C54 H54A 108.7 . .
C55 C54 H54B 108.7 . .
C54 C55 H55A 108.8 . .
C54 C55 H55B 108.8 . .
H55A C55 H55B 107.7 . .
C56 C55 C54 113.8(11) . .
C56 C55 H55A 108.8 . .
C56 C55 H55B 108.8 . .
N3 C56 N4 121.5(12) . .
N3 C56 C55 122.6(11) . .
N4 C56 C55 115.9(12) . .
N4 C57 H57A 109.1 . .
N4 C57 H57B 109.1 . .
H57A C57 H57B 107.9 . .
C58 C57 N4 112.4(12) . .
C58 C57 H57A 109.1 . .
C58 C57 H57B 109.1 . .
C57 C58 H58A 109.3 . .
C57 C58 H58B 109.3 . .
C57 C58 C59 111.8(12) . .
H58A C58 H58B 107.9 . .
C59 C58 H58A 109.3 . .
C59 C58 H58B 109.3 . .
N3 C59 H59A 108.8 . .
N3 C59 H59B 108.8 . .
C58 C59 N3 114.0(12) . .
C58 C59 H59A 108.8 . .
C58 C59 H59B 108.8 . .
H59A C59 H59B 107.7 . .
Cl1 C61 H61 103.9 . .
Cl1 C61 Cl2 112.8(15) . .
Cl2 C61 H61 103.9 . .
Cl3 C61 H61 103.9 . .
Cl3 C61 Cl1 114.3(16) . .
Cl3 C61 Cl2 116.2(15) . .
Cl4 C62 H62 103.5 . .
Cl4 C62 Cl5 110.5(16) . .
Cl4 C62 Cl6 114.8(17) . .
Cl5 C62 H62 103.5 . .
Cl6 C62 H62 103.5 . .
Cl6 C62 Cl5 118.7(18) . .

loop_
_geom_bond_atom_site_label_1
_geom_bond_atom_site_label_2
_geom_bond_distance
_geom_bond_site_symmetry_2
In1 O1 2.081(7) .
In1 O2 2.128(7) .
In1 O3 2.098(7) .
In1 O4 2.108(7) .
In1 O5 2.089(7) .
In1 O6 2.124(6) .
Fe1 C21 2.028(11) .
Fe1 C22 2.049(10) .
Fe1 C23 2.053(10) .
Fe1 C24 2.050(11) .
Fe1 C25 2.008(11) .
Fe1 C26 2.055(11) .
Fe1 C27 2.039(11) .
Fe1 C28 2.048(11) .
Fe1 C29 2.035(10) .
Fe1 C30 2.048(10) .
Fe2 C31 2.016(12) .
Fe2 C32 2.043(11) .
Fe2 C33 2.045(10) .
Fe2 C34 2.030(11) .
Fe2 C35 1.999(12) .
Fe2 C36 2.037(11) .
Fe2 C37 2.066(13) .
Fe2 C38 2.048(11) .
Fe2 C39 2.036(11) .
Fe2 C40 2.036(11) .
Fe3 C41 2.020(10) .
Fe3 C42 2.047(11) .
Fe3 C43 2.062(12) .
Fe3 C44 2.055(12) .
Fe3 C45 2.033(11) .
Fe3 C46 2.062(12) .
Fe3 C47 2.040(12) .
Fe3 C48 2.010(12) .
Fe3 C49 2.031(11) .
Fe3 C50 2.060(12) .
O1 C1 1.285(13) .
O2 C3 1.244(12) .
O3 C9 1.281(12) .
O4 C11 1.267(12) .
O5 C12 1.266(12) .
O6 C14 1.278(12) .
N1 C5 1.325(13) .
N1 C6 1.302(13) 2_655
N2 C16 1.312(13) .
N2 C16 1.312(13) 2_655
C1 C2 1.443(15) .
C1 C21 1.457(15) .
C2 H2 0.9500 .
C2 C3 1.401(15) .
C3 C4 1.474(14) .
C4 C5 1.385(15) .
C4 C8 1.367(14) .
C5 H5 0.9500 .
C6 N1 1.302(13) 2_655
C6 H6 0.9500 .
C6 C7 1.386(15) .
C7 C8 1.390(14) 2_655
C7 C9 1.510(14) .
C8 C7 1.390(14) 2_655
C8 H8 0.9500 .
C9 C10 1.381(13) .
C10 H10 0.9500 .
C10 C11 1.404(14) .
C11 C31 1.468(14) .
C12 C13 1.395(14) .
C12 C41 1.473(15) .
C13 H13 0.9500 .
C13 C14 1.379(14) .
C14 C15 1.507(14) .
C15 C16 1.388(15) .
C15 C17 1.358(12) .
C16 H16 0.9500 .
C17 C15 1.358(12) 2_655
C17 H17 0.9500 .
C21 C22 1.425(14) .
C21 C25 1.400(15) .
C22 H22 0.9500 .
C22 C23 1.409(15) .
C23 H23 0.9500 .
C23 C24 1.395(15) .
C24 H24 0.9500 .
C24 C25 1.441(14) .
C25 H25 0.9500 .
C26 H26 0.9500 .
C26 C27 1.397(15) .
C26 C30 1.419(15) .
C27 H27 0.9500 .
C27 C28 1.409(15) .
C28 H28 0.9500 .
C28 C29 1.424(15) .
C29 H29 0.9500 .
C29 C30 1.403(16) .
C30 H30 0.9500 .
C31 C32 1.377(14) .
C31 C35 1.454(15) .
C32 H32 0.9500 .
C32 C33 1.419(14) .
C33 H33 0.9500 .
C33 C34 1.370(15) .
C34 H34 0.9500 .
C34 C35 1.391(14) .
C35 H35 0.9500 .
C36 H36 0.9500 .
C36 C37 1.443(17) .
C36 C40 1.393(16) .
C37 H37 0.9500 .
C37 C38 1.414(15) .
C38 H38 0.9500 .
C38 C39 1.438(15) .
C39 H39 0.9500 .
C39 C40 1.436(15) .
C40 H40 0.9500 .
C41 C42 1.439(15) .
C41 C45 1.449(14) .
C42 H42 0.9500 .
C42 C43 1.418(14) .
C43 H43 0.9500 .
C43 C44 1.408(15) .
C44 H44 0.9500 .
C44 C45 1.422(15) .
C45 H45 0.9500 .
C46 H46 0.9500 .
C46 C47 1.423(16) .
C46 C50 1.431(14) .
C47 H47 0.9500 .
C47 C48 1.411(15) .
C48 H48 0.9500 .
C48 C49 1.404(16) .
C49 H49 0.9500 .
C49 C50 1.412(16) .
C50 H50 0.9500 .
S1 O7 1.429(9) .
S1 O8 1.438(9) .
S1 O9 1.467(10) .
S1 C60 1.749(16) .
C60 F1 1.338(14) .
C60 F2 1.351(15) .
C60 F3 1.372(16) .
N3 C51 1.503(14) .
N3 C56 1.297(14) .
N3 C59 1.455(15) .
N4 H4 0.8800 .
N4 C56 1.306(14) .
N4 C57 1.489(16) .
C51 H51A 0.9900 .
C51 H51B 0.9900 .
C51 C52 1.515(18) .
C52 H52A 0.9900 .
C52 H52B 0.9900 .
C52 C53 1.502(19) .
C53 H53A 0.9900 .
C53 H53B 0.9900 .
C53 C54 1.522(19) .
C54 H54A 0.9900 .
C54 H54B 0.9900 .
C54 C55 1.497(17) .
C55 H55A 0.9900 .
C55 H55B 0.9900 .
C55 C56 1.489(17) .
C57 H57A 0.9900 .
C57 H57B 0.9900 .
C57 C58 1.409(17) .
C58 H58A 0.9900 .
C58 H58B 0.9900 .
C58 C59 1.441(17) .
C59 H59A 0.9900 .
C59 H59B 0.9900 .
C61 H61 1.0000 .
C61 Cl1 1.717(19) .
C61 Cl2 1.726(19) .
C61 Cl3 1.710(18) .
C62 H62 1.0000 .
C62 Cl4 1.71(2) .
C62 Cl5 1.72(2) .
C62 Cl6 1.709(19) .

loop_
_geom_hbond_atom_site_label_D
_geom_hbond_atom_site_label_H
_geom_hbond_atom_site_label_A
_geom_hbond_distance_DH
_geom_hbond_distance_HA
_geom_hbond_distance_DA
_geom_hbond_angle_DHA
N4 H4 O8 0.88 2.06 2.893(13) 156.9

loop_
_geom_torsion_atom_site_label_1
_geom_torsion_atom_site_label_2
_geom_torsion_atom_site_label_3
_geom_torsion_atom_site_label_4
_geom_torsion
_geom_torsion_site_symmetry_1
_geom_torsion_site_symmetry_4
In1 O1 C1 C2 26.5(13) . .
In1 O1 C1 C21 -152.5(7) . .
In1 O2 C3 C2 -14.3(15) . .
In1 O2 C3 C4 164.1(6) . .
In1 O3 C9 C7 151.4(7) . .
In1 O3 C9 C10 -30.2(14) . .
In1 O4 C11 C10 25.3(16) . .
In1 O4 C11 C31 -154.1(7) . .
In1 O5 C12 C13 0.5(16) . .
In1 O5 C12 C41 -175.3(6) . .
In1 O6 C14 C13 -7.6(16) . .
In1 O6 C14 C15 170.1(6) . .
Fe1 C21 C22 C23 59.4(7) . .
Fe1 C21 C25 C24 -61.5(7) . .
Fe1 C22 C23 C24 59.5(7) . .
Fe1 C23 C24 C25 57.2(7) . .
Fe1 C24 C25 C21 61.3(7) . .
Fe1 C26 C27 C28 -59.8(8) . .
Fe1 C26 C30 C29 59.8(7) . .
Fe1 C27 C28 C29 -59.6(7) . .
Fe1 C28 C29 C30 -59.7(7) . .
Fe1 C29 C30 C26 -60.2(7) . .
Fe2 C31 C32 C33 59.4(8) . .
Fe2 C31 C35 C34 -60.6(8) . .
Fe2 C32 C33 C34 58.0(8) . .
Fe2 C33 C34 C35 59.2(8) . .
Fe2 C34 C35 C31 59.6(8) . .
Fe2 C36 C37 C38 -58.4(8) . .
Fe2 C36 C40 C39 60.1(8) . .
Fe2 C37 C38 C39 -59.5(8) . .
Fe2 C38 C39 C40 -58.4(8) . .
Fe2 C39 C40 C36 -60.5(8) . .
Fe3 C41 C42 C43 59.7(8) . .
Fe3 C41 C45 C44 -60.4(8) . .
Fe3 C42 C43 C44 58.6(8) . .
Fe3 C43 C44 C45 58.0(8) . .
Fe3 C44 C45 C41 59.2(7) . .
Fe3 C46 C47 C48 -59.3(8) . .
Fe3 C46 C50 C49 58.1(8) . .
Fe3 C47 C48 C49 -59.6(9) . .
Fe3 C48 C49 C50 -60.9(8) . .
Fe3 C49 C50 C46 -58.8(8) . .
O1 In1 O2 C3 20.5(8) . .
O1 In1 O3 C9 -29.4(17) . .
O1 In1 O4 C11 132.4(9) . .
O1 In1 O5 C12 -99.3(9) . .
O1 In1 O6 C14 96.9(8) . .
O1 C1 C2 C3 -9.2(16) . .
O1 C1 C21 Fe1 87.9(10) . .
O1 C1 C21 C22 4.4(14) . .
O1 C1 C21 C25 173.0(10) . .
O2 In1 O1 C1 -26.6(8) . .
O2 In1 O3 C9 -57.7(7) . .
O2 In1 O4 C11 48.8(9) . .
O2 In1 O6 C14 -179.8(8) . .
O2 C3 C4 C5 131.0(11) . .
O2 C3 C4 C8 -48.1(13) . .
O3 In1 O1 C1 -55.1(17) . .
O3 In1 O2 C3 -164.9(8) . .
O3 In1 O4 C11 -37.2(9) . .
O3 In1 O5 C12 85.1(9) . .
O3 In1 O6 C14 -93.1(8) . .
O3 C9 C10 C11 2.1(18) . .
O4 In1 O1 C1 -122.5(8) . .
O4 In1 O2 C3 111.5(8) . .
O4 In1 O3 C9 38.7(7) . .
O4 In1 O5 C12 169.0(9) . .
O4 C11 C31 Fe2 83.4(12) . .
O4 C11 C31 C32 -6.6(17) . .
O4 C11 C31 C35 170.9(11) . .
O5 In1 O1 C1 147.4(8) . .
O5 In1 O3 C9 127.8(7) . .
O5 In1 O4 C11 -136.3(9) . .
O5 In1 O6 C14 6.1(8) . .
O5 C12 C13 C14 0.3(18) . .
O5 C12 C41 Fe3 -89.0(11) . .
O5 C12 C41 C42 -179.4(10) . .
O5 C12 C41 C45 -3.1(15) . .
O6 In1 O1 C1 61.9(8) . .
O6 In1 O2 C3 -76.2(8) . .
O6 In1 O3 C9 -147.1(7) . .
O6 In1 O5 C12 -2.8(9) . .
O6 C14 C15 C16 155.5(12) . .
O6 C14 C15 C17 -22.6(14) . .
N1 C6 C7 C8 0.3(18) 2_655 2_655
N1 C6 C7 C9 -177.2(11) 2_655 .
C1 C2 C3 O2 3.1(17) . .
C1 C2 C3 C4 -175.1(9) . .
C1 C21 C22 Fe1 112.1(10) . .
C1 C21 C22 C23 171.5(9) . .
C1 C21 C25 Fe1 -110.4(11) . .
C1 C21 C25 C24 -171.9(10) . .
C2 C1 C21 Fe1 -91.2(11) . .
C2 C1 C21 C22 -174.8(9) . .
C2 C1 C21 C25 -6.1(17) . .
C2 C3 C4 C5 -50.5(15) . .
C2 C3 C4 C8 130.4(11) . .
C3 C4 C5 N1 -178.6(11) . .
C3 C4 C8 C7 179.2(10) . 2_655
C5 C4 C8 C7 0.0(16) . 2_655
C6 N1 C5 C4 -0.7(19) 2_655 .
C6 C7 C9 O3 139.4(11) . .
C6 C7 C9 C10 -39.1(17) . .
C7 C9 C10 C11 -179.6(10) . .
C8 C4 C5 N1 0.6(18) . .
C8 C7 C9 O3 -38.1(14) 2_655 .
C8 C7 C9 C10 143.4(10) 2_655 .
C9 C10 C11 O4 0.9(19) . .
C9 C10 C11 C31 -179.7(10) . .
C10 C11 C31 Fe2 -96.1(13) . .
C10 C11 C31 C32 173.9(11) . .
C10 C11 C31 C35 -8.6(19) . .
C11 C31 C32 Fe2 118.7(12) . .
C11 C31 C32 C33 178.1(11) . .
C11 C31 C35 Fe2 -116.7(12) . .
C11 C31 C35 C34 -177.3(11) . .
C12 C13 C14 O6 3.5(18) . .
C12 C13 C14 C15 -173.9(10) . .
C12 C41 C42 Fe3 117.1(11) . .
C12 C41 C42 C43 176.8(10) . .
C12 C41 C45 Fe3 -116.8(10) . .
C12 C41 C45 C44 -177.2(10) . .
C13 C12 C41 Fe3 94.8(11) . .
C13 C12 C41 C42 4.4(17) . .
C13 C12 C41 C45 -179.3(10) . .
C13 C14 C15 C16 -26.8(18) . .
C13 C14 C15 C17 155.1(9) . .
C14 C15 C16 N2 -178.2(10) . .
C14 C15 C17 C15 178.3(11) . 2_655
C16 N2 C16 C15 0.0(10) 2_655 .
C16 C15 C17 C15 0.0(8) . 2_655
C17 C15 C16 N2 -0.1(19) . .
C21 Fe1 C22 C23 -119.4(10) . .
C21 Fe1 C23 C22 37.9(7) . .
C21 Fe1 C23 C24 -81.7(7) . .
C21 Fe1 C24 C23 81.7(7) . .
C21 Fe1 C24 C25 -38.5(6) . .
C21 Fe1 C25 C24 117.3(9) . .
C21 Fe1 C26 C27 -159.5(6) . .
C21 Fe1 C26 C30 80.8(8) . .
C21 Fe1 C27 C26 47.8(12) . .
C21 Fe1 C27 C28 167.7(9) . .
C21 Fe1 C28 C27 -163.7(13) . .
C21 Fe1 C28 C29 -46.2(19) . .
C21 Fe1 C29 C28 164.3(7) . .
C21 Fe1 C29 C30 -75.7(8) . .
C21 Fe1 C30 C26 -118.1(7) . .
C21 Fe1 C30 C29 123.9(7) . .
C21 C1 C2 C3 169.8(10) . .
C21 C22 C23 Fe1 -58.6(7) . .
C21 C22 C23 C24 0.9(12) . .
C22 Fe1 C21 C1 -116.4(11) . .
C22 Fe1 C21 C25 119.6(9) . .
C22 Fe1 C23 C24 -119.6(10) . .
C22 Fe1 C24 C23 37.4(6) . .
C22 Fe1 C24 C25 -82.8(7) . .
C22 Fe1 C25 C21 -37.7(6) . .
C22 Fe1 C25 C24 79.6(7) . .
C22 Fe1 C26 C27 -115.7(7) . .
C22 Fe1 C26 C30 124.6(7) . .
C22 Fe1 C27 C26 83.7(7) . .
C22 Fe1 C27 C28 -156.4(7) . .
C22 Fe1 C28 C27 52.9(14) . .
C22 Fe1 C28 C29 170.4(10) . .
C22 Fe1 C29 C28 -165.3(15) . .
C22 Fe1 C29 C30 -45(2) . .
C22 Fe1 C30 C26 -76.5(8) . .
C22 Fe1 C30 C29 165.5(7) . .
C22 C21 C25 Fe1 59.6(7) . .
C22 C21 C25 C24 -2.0(12) . .
C22 C23 C24 Fe1 -59.3(7) . .
C22 C23 C24 C25 -2.2(12) . .
C23 Fe1 C21 C1 -153.7(10) . .
C23 Fe1 C21 C22 -37.2(6) . .
C23 Fe1 C21 C25 82.3(7) . .
C23 Fe1 C22 C21 119.4(10) . .
C23 Fe1 C24 C25 -120.2(10) . .
C23 Fe1 C25 C21 -81.0(7) . .
C23 Fe1 C25 C24 36.3(6) . .
C23 Fe1 C26 C27 -73.8(8) . .
C23 Fe1 C26 C30 166.5(7) . .
C23 Fe1 C27 C26 126.0(7) . .
C23 Fe1 C27 C28 -114.1(7) . .
C23 Fe1 C28 C27 84.2(8) . .
C23 Fe1 C28 C29 -158.3(8) . .
C23 Fe1 C29 C28 48.1(15) . .
C23 Fe1 C29 C30 168.2(10) . .
C23 Fe1 C30 C26 -43.0(19) . .
C23 Fe1 C30 C29 -161.0(15) . .
C23 C24 C25 Fe1 -58.8(7) . .
C23 C24 C25 C21 2.6(12) . .
C24 Fe1 C21 C1 163.4(10) . .
C24 Fe1 C21 C22 -80.2(7) . .
C24 Fe1 C21 C25 39.4(6) . .
C24 Fe1 C22 C21 82.4(7) . .
C24 Fe1 C22 C23 -37.0(7) . .
C24 Fe1 C23 C22 119.6(10) . .
C24 Fe1 C25 C21 -117.3(9) . .
C24 Fe1 C26 C27 -37.6(17) . .
C24 Fe1 C26 C30 -157.4(13) . .
C24 Fe1 C27 C26 166.9(6) . .
C24 Fe1 C27 C28 -73.2(8) . .
C24 Fe1 C28 C27 125.4(7) . .
C24 Fe1 C28 C29 -117.1(8) . .
C24 Fe1 C29 C28 80.6(8) . .
C24 Fe1 C29 C30 -159.4(7) . .
C24 Fe1 C30 C26 164.0(10) . .
C24 Fe1 C30 C29 46.0(13) . .
C25 Fe1 C21 C1 124.0(11) . .
C25 Fe1 C21 C22 -119.6(9) . .
C25 Fe1 C22 C21 37.4(6) . .
C25 Fe1 C22 C23 -82.0(7) . .
C25 Fe1 C23 C22 81.7(7) . .
C25 Fe1 C23 C24 -38.0(7) . .
C25 Fe1 C24 C23 120.2(10) . .
C25 Fe1 C26 C27 162.3(10) . .
C25 Fe1 C26 C30 42.6(14) . .
C25 Fe1 C27 C26 -155.5(12) . .
C25 Fe1 C27 C28 -35.6(16) . .
C25 Fe1 C28 C27 167.5(6) . .
C25 Fe1 C28 C29 -74.9(9) . .
C25 Fe1 C29 C28 123.7(8) . .
C25 Fe1 C29 C30 -116.2(7) . .
C25 Fe1 C30 C26 -161.1(7) . .
C25 Fe1 C30 C29 80.9(8) . .
C25 C21 C22 Fe1 -58.7(7) . .
C25 C21 C22 C23 0.7(12) . .
C26 Fe1 C21 C1 -32.6(10) . .
C26 Fe1 C21 C22 83.8(7) . .
C26 Fe1 C21 C25 -156.6(6) . .
C26 Fe1 C22 C21 -116.3(7) . .
C26 Fe1 C22 C23 124.3(7) . .
C26 Fe1 C23 C22 -76.6(8) . .
C26 Fe1 C23 C24 163.8(7) . .
C26 Fe1 C24 C23 -47.4(18) . .
C26 Fe1 C24 C25 -167.6(13) . .
C26 Fe1 C25 C21 53.8(13) . .
C26 Fe1 C25 C24 171.1(9) . .
C26 Fe1 C27 C28 119.9(9) . .
C26 Fe1 C28 C27 -36.9(6) . .
C26 Fe1 C28 C29 80.7(8) . .
C26 Fe1 C29 C28 -81.7(8) . .
C26 Fe1 C29 C30 38.4(7) . .
C26 Fe1 C30 C29 -118.0(10) . .
C26 C27 C28 Fe1 60.1(8) . .
C26 C27 C28 C29 0.5(12) . .
C27 Fe1 C21 C1 -66.7(14) . .
C27 Fe1 C21 C22 49.7(13) . .
C27 Fe1 C21 C25 169.3(9) . .
C27 Fe1 C22 C21 -158.9(6) . .
C27 Fe1 C22 C23 81.7(8) . .
C27 Fe1 C23 C22 -117.1(7) . .
C27 Fe1 C23 C24 123.3(7) . .
C27 Fe1 C24 C23 -76.1(8) . .
C27 Fe1 C24 C25 163.7(7) . .
C27 Fe1 C25 C21 -165.9(12) . .
C27 Fe1 C25 C24 -48.6(16) . .
C27 Fe1 C26 C30 -119.7(9) . .
C27 Fe1 C28 C29 117.6(10) . .
C27 Fe1 C29 C28 -38.4(7) . .
C27 Fe1 C29 C30 81.7(8) . .
C27 Fe1 C30 C26 37.0(7) . .
C27 Fe1 C30 C29 -81.0(8) . .
C27 C26 C30 Fe1 -58.9(7) . .
C27 C26 C30 C29 1.0(12) . .
C27 C28 C29 Fe1 59.9(7) . .
C27 C28 C29 C30 0.2(12) . .
C28 Fe1 C21 C1 86.5(18) . .
C28 Fe1 C21 C22 -157.1(14) . .
C28 Fe1 C21 C25 -37.5(18) . .
C28 Fe1 C22 C21 163.8(11) . .
C28 Fe1 C22 C23 44.5(14) . .
C28 Fe1 C23 C22 -159.9(7) . .
C28 Fe1 C23 C24 80.5(8) . .
C28 Fe1 C24 C23 -116.4(7) . .
C28 Fe1 C24 C25 123.4(7) . .
C28 Fe1 C25 C21 167.0(6) . .
C28 Fe1 C25 C24 -75.7(8) . .
C28 Fe1 C26 C27 37.3(6) . .
C28 Fe1 C26 C30 -82.4(7) . .
C28 Fe1 C27 C26 -119.9(9) . .
C28 Fe1 C29 C30 120.1(11) . .
C28 Fe1 C30 C26 80.6(7) . .
C28 Fe1 C30 C29 -37.5(7) . .
C28 C29 C30 Fe1 59.5(7) . .
C28 C29 C30 C26 -0.7(12) . .
C29 Fe1 C21 C1 51.0(11) . .
C29 Fe1 C21 C22 167.5(7) . .
C29 Fe1 C21 C25 -73.0(8) . .
C29 Fe1 C22 C21 -39(2) . .
C29 Fe1 C22 C23 -158.3(16) . .
C29 Fe1 C23 C22 166.1(10) . .
C29 Fe1 C23 C24 46.5(14) . .
C29 Fe1 C24 C23 -158.7(7) . .
C29 Fe1 C24 C25 81.1(8) . .
C29 Fe1 C25 C21 125.8(7) . .
C29 Fe1 C25 C24 -116.9(7) . .
C29 Fe1 C26 C27 81.6(7) . .
C29 Fe1 C26 C30 -38.1(6) . .
C29 Fe1 C27 C26 -81.1(7) . .
C29 Fe1 C27 C28 38.8(7) . .
C29 Fe1 C28 C27 -117.6(10) . .
C29 Fe1 C30 C26 118.0(10) . .
C30 Fe1 C21 C1 9.8(10) . .
C30 Fe1 C21 C22 126.3(7) . .
C30 Fe1 C21 C25 -114.2(7) . .
C30 Fe1 C22 C21 -74.1(8) . .
C30 Fe1 C22 C23 166.5(7) . .
C30 Fe1 C23 C22 -42.9(19) . .
C30 Fe1 C23 C24 -162.5(15) . .
C30 Fe1 C24 C23 168.8(10) . .
C30 Fe1 C24 C25 48.6(13) . .
C30 Fe1 C25 C21 84.1(7) . .
C30 Fe1 C25 C24 -158.6(6) . .
C30 Fe1 C26 C27 119.7(9) . .
C30 Fe1 C27 C26 -37.5(6) . .
C30 Fe1 C27 C28 82.4(7) . .
C30 Fe1 C28 C27 -80.7(7) . .
C30 Fe1 C28 C29 36.9(7) . .
C30 Fe1 C29 C28 -120.1(11) . .
C30 C26 C27 Fe1 58.9(7) . .
C30 C26 C27 C28 -0.9(12) . .
C31 Fe2 C32 C33 -119.0(10) . .
C31 Fe2 C33 C32 37.2(7) . .
C31 Fe2 C33 C34 -84.7(7) . .
C31 Fe2 C34 C33 79.2(7) . .
C31 Fe2 C34 C35 -39.1(7) . .
C31 Fe2 C35 C34 118.9(10) . .
C31 Fe2 C36 C37 -116.1(7) . .
C31 Fe2 C36 C40 122.9(8) . .
C31 Fe2 C37 C36 83.0(8) . .
C31 Fe2 C37 C38 -157.4(6) . .
C31 Fe2 C38 C37 50.4(13) . .
C31 Fe2 C38 C39 168.4(9) . .
C31 Fe2 C39 C38 -162.9(13) . .
C31 Fe2 C39 C40 -42.2(18) . .
C31 Fe2 C40 C36 -76.5(9) . .
C31 Fe2 C40 C39 166.1(7) . .
C31 C32 C33 Fe2 -59.0(8) . .
C31 C32 C33 C34 -0.9(14) . .
C32 Fe2 C31 C11 -120.4(12) . .
C32 Fe2 C31 C35 117.6(9) . .
C32 Fe2 C33 C34 -121.9(10) . .
C32 Fe2 C34 C33 36.5(7) . .
C32 Fe2 C34 C35 -81.7(7) . .
C32 Fe2 C35 C31 -37.5(6) . .
C32 Fe2 C35 C34 81.5(7) . .
C32 Fe2 C36 C37 -75.8(9) . .
C32 Fe2 C36 C40 163.2(7) . .
C32 Fe2 C37 C36 124.9(7) . .
C32 Fe2 C37 C38 -115.5(7) . .
C32 Fe2 C38 C37 83.1(8) . .
C32 Fe2 C38 C39 -159.0(6) . .
C32 Fe2 C39 C38 49.0(14) . .
C32 Fe2 C39 C40 169.6(10) . .
C32 Fe2 C40 C36 -48.7(19) . .
C32 Fe2 C40 C39 -166.1(14) . .
C32 C31 C35 Fe2 61.2(8) . .
C32 C31 C35 C34 0.6(13) . .
C32 C33 C34 Fe2 -58.0(8) . .
C32 C33 C34 C35 1.3(14) . .
C33 Fe2 C31 C11 -158.4(11) . .
C33 Fe2 C31 C32 -38.0(7) . .
C33 Fe2 C31 C35 79.6(7) . .
C33 Fe2 C32 C31 119.0(10) . .
C33 Fe2 C34 C35 -118.3(10) . .
C33 Fe2 C35 C31 -81.6(7) . .
C33 Fe2 C35 C34 37.4(7) . .
C33 Fe2 C36 C37 -43(2) . .
C33 Fe2 C36 C40 -164.4(16) . .
C33 Fe2 C37 C36 166.6(7) . .
C33 Fe2 C37 C38 -73.8(8) . .
C33 Fe2 C38 C37 125.8(7) . .
C33 Fe2 C38 C39 -116.2(7) . .
C33 Fe2 C39 C38 82.5(8) . .
C33 Fe2 C39 C40 -156.8(7) . .
C33 Fe2 C40 C36 170.2(11) . .
C33 Fe2 C40 C39 52.8(15) . .
C33 C34 C35 Fe2 -60.7(8) . .
C33 C34 C35 C31 -1.1(14) . .
C34 Fe2 C31 C11 159.3(11) . .
C34 Fe2 C31 C32 -80.3(7) . .
C34 Fe2 C31 C35 37.3(6) . .
C34 Fe2 C32 C31 83.7(7) . .
C34 Fe2 C32 C33 -35.4(7) . .
C34 Fe2 C33 C32 121.9(10) . .
C34 Fe2 C35 C31 -118.9(10) . .
C34 Fe2 C36 C37 162.8(10) . .
C34 Fe2 C36 C40 41.8(15) . .
C34 Fe2 C37 C36 -157.6(14) . .
C34 Fe2 C37 C38 -37.9(18) . .
C34 Fe2 C38 C37 166.1(7) . .
C34 Fe2 C38 C39 -75.9(8) . .
C34 Fe2 C39 C38 122.9(7) . .
C34 Fe2 C39 C40 -116.4(7) . .
C34 Fe2 C40 C36 -161.3(7) . .
C34 Fe2 C40 C39 81.3(8) . .
C35 Fe2 C31 C11 122.0(12) . .
C35 Fe2 C31 C32 -117.6(9) . .
C35 Fe2 C32 C31 40.1(7) . .
C35 Fe2 C32 C33 -79.0(7) . .
C35 Fe2 C33 C32 83.4(7) . .
C35 Fe2 C33 C34 -38.4(7) . .
C35 Fe2 C34 C33 118.3(10) . .
C35 Fe2 C36 C37 -161.1(7) . .
C35 Fe2 C36 C40 77.9(9) . .
C35 Fe2 C37 C36 46.3(15) . .
C35 Fe2 C37 C38 165.9(11) . .
C35 Fe2 C38 C37 -163.4(13) . .
C35 Fe2 C38 C39 -45.5(16) . .
C35 Fe2 C39 C38 163.7(6) . .
C35 Fe2 C39 C40 -75.7(8) . .
C35 Fe2 C40 C36 -119.5(8) . .
C35 Fe2 C40 C39 123.1(7) . .
C35 C31 C32 Fe2 -59.2(8) . .
C35 C31 C32 C33 0.2(13) . .
C36 Fe2 C31 C11 5.4(11) . .
C36 Fe2 C31 C32 125.8(7) . .
C36 Fe2 C31 C35 -116.6(7) . .
C36 Fe2 C32 C31 -73.8(9) . .
C36 Fe2 C32 C33 167.2(8) . .
C36 Fe2 C33 C32 -41(2) . .
C36 Fe2 C33 C34 -163.0(17) . .
C36 Fe2 C34 C33 169.1(10) . .
C36 Fe2 C34 C35 50.9(14) . .
C36 Fe2 C35 C31 83.3(7) . .
C36 Fe2 C35 C34 -157.7(7) . .
C36 Fe2 C37 C38 119.6(10) . .
C36 Fe2 C38 C37 -37.9(7) . .
C36 Fe2 C38 C39 80.0(7) . .
C36 Fe2 C39 C38 -82.6(7) . .
C36 Fe2 C39 C40 38.1(7) . .
C36 Fe2 C40 C39 -117.4(11) . .
C36 C37 C38 Fe2 57.8(9) . .
C36 C37 C38 C39 -1.7(13) . .
C37 Fe2 C31 C11 -38.2(11) . .
C37 Fe2 C31 C32 82.2(8) . .
C37 Fe2 C31 C35 -160.2(6) . .
C37 Fe2 C32 C31 -116.2(7) . .
C37 Fe2 C32 C33 124.8(8) . .
C37 Fe2 C33 C32 -75.5(9) . .
C37 Fe2 C33 C34 162.6(7) . .
C37 Fe2 C34 C33 -48.0(18) . .
C37 Fe2 C34 C35 -166.2(14) . .
C37 Fe2 C35 C31 49.4(15) . .
C37 Fe2 C35 C34 168.4(12) . .
C37 Fe2 C36 C40 -120.9(11) . .
C37 Fe2 C38 C39 118.0(10) . .
C37 Fe2 C39 C38 -37.9(7) . .
C37 Fe2 C39 C40 82.7(8) . .
C37 Fe2 C40 C36 37.2(8) . .
C37 Fe2 C40 C39 -80.2(8) . .
C37 C36 C40 Fe2 -59.3(9) . .
C37 C36 C40 C39 0.7(14) . .
C37 C38 C39 Fe2 60.6(8) . .
C37 C38 C39 C40 2.2(13) . .
C38 Fe2 C31 C11 -73.6(14) . .
C38 Fe2 C31 C32 46.8(13) . .
C38 Fe2 C31 C35 164.4(9) . .
C38 Fe2 C32 C31 -158.8(6) . .
C38 Fe2 C32 C33 82.2(8) . .
C38 Fe2 C33 C32 -116.2(7) . .
C38 Fe2 C33 C34 121.9(7) . .
C38 Fe2 C34 C33 -76.5(8) . .
C38 Fe2 C34 C35 165.2(7) . .
C38 Fe2 C35 C31 -159.3(12) . .
C38 Fe2 C35 C34 -40.4(17) . .
C38 Fe2 C36 C37 37.0(7) . .
C38 Fe2 C36 C40 -83.9(8) . .
C38 Fe2 C37 C36 -119.6(10) . .
C38 Fe2 C39 C40 120.7(10) . .
C38 Fe2 C40 C36 80.3(8) . .
C38 Fe2 C40 C39 -37.1(7) . .
C38 C39 C40 Fe2 58.7(8) . .
C38 C39 C40 C36 -1.8(13) . .
C39 Fe2 C31 C11 79.4(18) . .
C39 Fe2 C31 C32 -160.2(13) . .
C39 Fe2 C31 C35 -42.6(17) . .
C39 Fe2 C32 C31 166.0(10) . .
C39 Fe2 C32 C33 46.9(14) . .
C39 Fe2 C33 C32 -159.6(7) . .
C39 Fe2 C33 C34 78.5(8) . .
C39 Fe2 C34 C33 -118.4(7) . .
C39 Fe2 C34 C35 123.4(7) . .
C39 Fe2 C35 C31 166.1(6) . .
C39 Fe2 C35 C34 -74.9(8) . .
C39 Fe2 C36 C37 81.6(8) . .
C39 Fe2 C36 C40 -39.3(7) . .
C39 Fe2 C37 C36 -80.7(7) . .
C39 Fe2 C37 C38 38.9(6) . .
C39 Fe2 C38 C37 -118.0(10) . .
C39 Fe2 C40 C36 117.4(11) . .
C40 Fe2 C31 C11 46.6(12) . .
C40 Fe2 C31 C32 167.0(7) . .
C40 Fe2 C31 C35 -75.4(8) . .
C40 Fe2 C32 C31 -36.7(19) . .
C40 Fe2 C32 C33 -155.8(15) . .
C40 Fe2 C33 C32 162.7(10) . .
C40 Fe2 C33 C34 40.9(15) . .
C40 Fe2 C34 C33 -161.3(7) . .
C40 Fe2 C34 C35 80.5(8) . .
C40 Fe2 C35 C31 124.3(6) . .
C40 Fe2 C35 C34 -116.8(7) . .
C40 Fe2 C36 C37 120.9(11) . .
C40 Fe2 C37 C36 -36.2(7) . .
C40 Fe2 C37 C38 83.4(7) . .
C40 Fe2 C38 C37 -80.8(7) . .
C40 Fe2 C38 C39 37.2(6) . .
C40 Fe2 C39 C38 -120.7(10) . .
C40 C36 C37 Fe2 59.0(9) . .
C40 C36 C37 C38 0.6(14) . .
C41 Fe3 C42 C43 -119.0(9) . .
C41 Fe3 C43 C42 38.4(6) . .
C41 Fe3 C43 C44 -82.2(7) . .
C41 Fe3 C44 C43 81.6(7) . .
C41 Fe3 C44 C45 -39.2(7) . .
C41 Fe3 C45 C44 118.0(10) . .
C41 Fe3 C46 C47 -118.2(7) . .
C41 Fe3 C46 C50 121.9(7) . .
C41 Fe3 C47 C46 81.4(8) . .
C41 Fe3 C47 C48 -161.0(7) . .
C41 Fe3 C48 C47 47.6(16) . .
C41 Fe3 C48 C49 168.5(12) . .
C41 Fe3 C49 C48 -167.3(13) . .
C41 Fe3 C49 C50 -49.3(17) . .
C41 Fe3 C50 C46 -78.3(8) . .
C41 Fe3 C50 C49 161.8(7) . .
C41 C12 C13 C14 176.0(10) . .
C41 C42 C43 Fe3 -58.4(8) . .
C41 C42 C43 C44 0.2(13) . .
C42 Fe3 C41 C12 -124.2(12) . .
C42 Fe3 C41 C45 118.6(9) . .
C42 Fe3 C43 C44 -120.6(9) . .
C42 Fe3 C44 C43 36.9(6) . .
C42 Fe3 C44 C45 -83.8(7) . .
C42 Fe3 C45 C41 -38.3(6) . .
C42 Fe3 C45 C44 79.8(7) . .
C42 Fe3 C46 C47 -74.6(8) . .
C42 Fe3 C46 C50 165.6(7) . .
C42 Fe3 C47 C46 123.7(6) . .
C42 Fe3 C47 C48 -118.7(7) . .
C42 Fe3 C48 C47 78.9(8) . .
C42 Fe3 C48 C49 -160.3(7) . .
C42 Fe3 C49 C48 46.2(15) . .
C42 Fe3 C49 C50 164.2(11) . .
C42 Fe3 C50 C46 -40.1(18) . .
C42 Fe3 C50 C49 -160.0(14) . .
C42 C41 C45 Fe3 60.2(8) . .
C42 C41 C45 C44 -0.2(12) . .
C42 C43 C44 Fe3 -58.3(8) . .
C42 C43 C44 C45 -0.3(14) . .
C43 Fe3 C41 C12 -161.7(10) . .
C43 Fe3 C41 C42 -37.5(6) . .
C43 Fe3 C41 C45 81.2(7) . .
C43 Fe3 C42 C41 119.0(10) . .
C43 Fe3 C44 C45 -120.8(9) . .
C43 Fe3 C45 C41 -81.6(7) . .
C43 Fe3 C45 C44 36.4(6) . .
C43 Fe3 C46 C47 -38.0(15) . .
C43 Fe3 C46 C50 -157.8(11) . .
C43 Fe3 C47 C46 164.9(6) . .
C43 Fe3 C47 C48 -77.4(8) . .
C43 Fe3 C48 C47 120.1(7) . .
C43 Fe3 C48 C49 -119.1(7) . .
C43 Fe3 C49 C48 78.3(8) . .
C43 Fe3 C49 C50 -163.8(7) . .
C43 Fe3 C50 C46 159.0(11) . .
C43 Fe3 C50 C49 39.1(15) . .
C43 C44 C45 Fe3 -58.8(8) . .
C43 C44 C45 C41 0.3(13) . .
C44 Fe3 C41 C12 155.3(11) . .
C44 Fe3 C41 C42 -80.5(7) . .
C44 Fe3 C41 C45 38.1(7) . .
C44 Fe3 C42 C41 82.4(7) . .
C44 Fe3 C42 C43 -36.6(6) . .
C44 Fe3 C43 C42 120.6(9) . .
C44 Fe3 C45 C41 -118.0(10) . .
C44 Fe3 C46 C47 161.0(11) . .
C44 Fe3 C46 C50 41.2(16) . .
C44 Fe3 C47 C46 -163.8(10) . .
C44 Fe3 C47 C48 -46.2(14) . .
C44 Fe3 C48 C47 160.8(7) . .
C44 Fe3 C48 C49 -78.4(9) . .
C44 Fe3 C49 C48 119.4(8) . .
C44 Fe3 C49 C50 -122.7(7) . .
C44 Fe3 C50 C46 -164.7(7) . .
C44 Fe3 C50 C49 75.4(8) . .
C45 Fe3 C41 C12 117.2(12) . .
C45 Fe3 C41 C42 -118.6(9) . .
C45 Fe3 C42 C41 38.7(6) . .
C45 Fe3 C42 C43 -80.3(7) . .
C45 Fe3 C43 C42 83.6(7) . .
C45 Fe3 C43 C44 -37.0(6) . .
C45 Fe3 C44 C43 120.8(9) . .
C45 Fe3 C46 C47 -162.3(6) . .
C45 Fe3 C46 C50 77.9(8) . .
C45 Fe3 C47 C46 48.3(16) . .
C45 Fe3 C47 C48 165.9(13) . .
C45 Fe3 C48 C47 -167.6(12) . .
C45 Fe3 C48 C49 -46.8(16) . .
C45 Fe3 C49 C48 160.9(7) . .
C45 Fe3 C49 C50 -81.1(8) . .
C45 Fe3 C50 C46 -122.1(7) . .
C45 Fe3 C50 C49 118.0(7) . .
C45 C41 C42 Fe3 -59.7(7) . .
C45 C41 C42 C43 0.0(13) . .
C46 Fe3 C41 C12 -4.1(10) . .
C46 Fe3 C41 C42 120.2(7) . .
C46 Fe3 C41 C45 -121.2(7) . .
C46 Fe3 C42 C41 -80.3(8) . .
C46 Fe3 C42 C43 160.7(7) . .
C46 Fe3 C43 C42 -49.7(15) . .
C46 Fe3 C43 C44 -170.3(11) . .
C46 Fe3 C44 C43 169.5(11) . .
C46 Fe3 C44 C45 48.7(15) . .
C46 Fe3 C45 C41 79.8(8) . .
C46 Fe3 C45 C44 -162.2(7) . .
C46 Fe3 C47 C48 117.6(10) . .
C46 Fe3 C48 C47 -38.5(7) . .
C46 Fe3 C48 C49 82.3(8) . .
C46 Fe3 C49 C48 -80.6(8) . .
C46 Fe3 C49 C50 37.4(7) . .
C46 Fe3 C50 C49 -119.9(10) . .
C46 C47 C48 Fe3 60.6(8) . .
C46 C47 C48 C49 1.0(14) . .
C47 Fe3 C41 C12 -47.0(11) . .
C47 Fe3 C41 C42 77.2(8) . .
C47 Fe3 C41 C45 -164.1(7) . .
C47 Fe3 C42 C41 -121.2(7) . .
C47 Fe3 C42 C43 119.8(7) . .
C47 Fe3 C43 C42 -77.7(8) . .
C47 Fe3 C43 C44 161.7(6) . .
C47 Fe3 C44 C43 -43.4(14) . .
C47 Fe3 C44 C45 -164.2(10) . .
C47 Fe3 C45 C41 43.5(17) . .
C47 Fe3 C45 C44 161.5(13) . .
C47 Fe3 C46 C50 -119.8(9) . .
C47 Fe3 C48 C49 120.8(11) . .
C47 Fe3 C49 C48 -36.9(7) . .
C47 Fe3 C49 C50 81.0(8) . .
C47 Fe3 C50 C46 37.3(7) . .
C47 Fe3 C50 C49 -82.6(8) . .
C47 C46 C50 Fe3 -58.3(8) . .
C47 C46 C50 C49 -0.2(13) . .
C47 C48 C49 Fe3 59.8(8) . .
C47 C48 C49 C50 -1.1(14) . .
C48 Fe3 C41 C12 -82.0(17) . .
C48 Fe3 C41 C42 42.3(16) . .
C48 Fe3 C41 C45 160.9(12) . .
C48 Fe3 C42 C41 -163.1(7) . .
C48 Fe3 C42 C43 77.9(8) . .
C48 Fe3 C43 C42 -119.3(7) . .
C48 Fe3 C43 C44 120.1(7) . .
C48 Fe3 C44 C43 -77.0(7) . .
C48 Fe3 C44 C45 162.3(7) . .
C48 Fe3 C45 C41 -161.3(12) . .
C48 Fe3 C45 C44 -43.3(16) . .
C48 Fe3 C46 C47 38.7(6) . .
C48 Fe3 C46 C50 -81.1(7) . .
C48 Fe3 C47 C46 -117.6(10) . .
C48 Fe3 C49 C50 117.9(10) . .
C48 Fe3 C50 C46 81.4(7) . .
C48 Fe3 C50 C49 -38.5(7) . .
C48 C49 C50 Fe3 59.6(8) . .
C48 C49 C50 C46 0.8(14) . .
C49 Fe3 C41 C12 75.3(17) . .
C49 Fe3 C41 C42 -160.5(13) . .
C49 Fe3 C41 C45 -41.9(17) . .
C49 Fe3 C42 C41 163.6(11) . .
C49 Fe3 C42 C43 44.6(15) . .
C49 Fe3 C43 C42 -160.9(7) . .
C49 Fe3 C43 C44 78.6(8) . .
C49 Fe3 C44 C43 -118.7(7) . .
C49 Fe3 C44 C45 120.5(7) . .
C49 Fe3 C45 C41 164.6(7) . .
C49 Fe3 C45 C44 -77.4(8) . .
C49 Fe3 C46 C47 82.7(7) . .
C49 Fe3 C46 C50 -37.1(7) . .
C49 Fe3 C47 C46 -80.8(7) . .
C49 Fe3 C47 C48 36.8(7) . .
C49 Fe3 C48 C47 -120.8(11) . .
C49 Fe3 C50 C46 119.9(10) . .
C50 Fe3 C41 C12 38.4(11) . .
C50 Fe3 C41 C42 162.6(7) . .
C50 Fe3 C41 C45 -78.8(8) . .
C50 Fe3 C42 C41 -49.9(17) . .
C50 Fe3 C42 C43 -168.9(13) . .
C50 Fe3 C43 C42 170.7(11) . .
C50 Fe3 C43 C44 50.1(14) . .
C50 Fe3 C44 C43 -159.5(6) . .
C50 Fe3 C44 C45 79.7(8) . .
C50 Fe3 C45 C41 122.0(7) . .
C50 Fe3 C45 C44 -120.0(7) . .
C50 Fe3 C46 C47 119.8(9) . .
C50 Fe3 C47 C46 -37.4(6) . .
C50 Fe3 C47 C48 80.2(7) . .
C50 Fe3 C48 C47 -82.6(7) . .
C50 Fe3 C48 C49 38.2(7) . .
C50 Fe3 C49 C48 -117.9(10) . .
C50 C46 C47 Fe3 58.8(8) . .
C50 C46 C47 C48 -0.5(13) . .
O7 S1 C60 F1 -178.6(11) . .
O7 S1 C60 F2 59.2(13) . .
O7 S1 C60 F3 -58.7(10) . .
O8 S1 C60 F1 -57.5(13) . .
O8 S1 C60 F2 -179.8(11) . .
O8 S1 C60 F3 62.3(10) . .
O9 S1 C60 F1 61.1(12) . .
O9 S1 C60 F2 -61.2(12) . .
O9 S1 C60 F3 -179.1(9) . .
N3 C51 C52 C53 84.9(16) . .
N4 C57 C58 C59 -45.2(19) . .
C51 N3 C56 N4 179.5(12) . .
C51 N3 C56 C55 -0.6(19) . .
C51 N3 C59 C58 157.5(12) . .
C51 C52 C53 C54 -64.2(18) . .
C52 C53 C54 C55 59.7(19) . .
C53 C54 C55 C56 -75.9(17) . .
C54 C55 C56 N3 66.3(18) . .
C54 C55 C56 N4 -113.8(14) . .
C56 N3 C51 C52 -68.8(17) . .
C56 N3 C59 C58 -26.8(19) . .
C56 N4 C57 C58 24.2(19) . .
C57 N4 C56 N3 -2.5(19) . .
C57 N4 C56 C55 177.6(12) . .
C57 C58 C59 N3 47.4(19) . .
C59 N3 C51 C52 106.9(14) . .
C59 N3 C56 N4 3.9(19) . .
C59 N3 C56 C55 -176.2(12) . .
